data_7229924
loop_
_publ_author_name
'Xin, Bingjing'
'Sang, Jianwei'
'Gao, Yi'
'Li, Guanghua'
'Shi, Zhan'
'Feng, Shouhua'

_publ_section_title
;
 A pillared-layered copper(i) halide-based metal--organic framework
 exhibiting dual emission, and piezochromic and thermochromic properties
 with a large temperature-dependent emission red-shift
;
_journal_issue 4
_journal_name_full 'RSC Advances'
_journal_page_first 1973
_journal_paper_doi 10.1039/C7RA11950J
_journal_volume 8
_journal_year 2018
_chemical_formula_moiety 'C16 H32 Br2 Cu6 I6 N4'
_chemical_formula_sum 'C16 H32 Br2 Cu6 I6 N4'
_chemical_formula_weight 1582.92
_chemical_melting_point ?
_chemical_name_systematic
; 
 ? 
;
_space_group_IT_number 2
_symmetry_cell_setting triclinic
_symmetry_space_group_name_Hall '-P 1'
_symmetry_space_group_name_H-M 'P -1'
_atom_sites_solution_hydrogens geom
_atom_sites_solution_primary direct
_atom_sites_solution_secondary difmap
_audit_creation_method SHELXL-97
_audit_update_record
;
2013-10-22 deposited with the CCDC.
2017-12-29 downloaded from the CCDC.
;
_cell_angle_alpha 62.33(3)
_cell_angle_beta 66.13(3)
_cell_angle_gamma 84.03(3)
_cell_formula_units_Z 1
_cell_length_a 9.7150(19)
_cell_length_b 9.887(2)
_cell_length_c 10.541(2)
_cell_measurement_reflns_used 3660
_cell_measurement_temperature 113(2)
_cell_measurement_theta_max 27.48
_cell_measurement_theta_min 3.45
_cell_volume 815.6(4)
_computing_cell_refinement Process-auto
_computing_data_collection Process-auto
_computing_data_reduction Process-auto
_computing_structure_refinement 'SHELXL-97 (Sheldrick, 1997)'
_computing_structure_solution 'SHELXS-97 (Sheldrick, 1990)'
_diffrn_ambient_temperature 113(2)
_diffrn_detector_area_resol_mean 10.0
_diffrn_measured_fraction_theta_full 0.976
_diffrn_measured_fraction_theta_max 0.976
_diffrn_measurement_device_type 'Rigaku RAXIS-RAPID'
_diffrn_measurement_method omega-scan
_diffrn_radiation_monochromator graphite
_diffrn_radiation_source 'fine-focus sealed tube'
_diffrn_radiation_type MoK\a
_diffrn_radiation_wavelength 0.71073
_diffrn_reflns_av_R_equivalents 0.0303
_diffrn_reflns_av_sigmaI/netI 0.0388
_diffrn_reflns_limit_h_max 12
_diffrn_reflns_limit_h_min -11
_diffrn_reflns_limit_k_max 12
_diffrn_reflns_limit_k_min -12
_diffrn_reflns_limit_l_max 13
_diffrn_reflns_limit_l_min -13
_diffrn_reflns_number 7986
_diffrn_reflns_theta_full 27.48
_diffrn_reflns_theta_max 27.48
_diffrn_reflns_theta_min 3.45
_diffrn_standards_decay_% 0
_diffrn_standards_interval_count 0
_diffrn_standards_interval_time 0
_diffrn_standards_number 0
_exptl_absorpt_coefficient_mu 11.983
_exptl_absorpt_correction_T_max 0.2576
_exptl_absorpt_correction_T_min 0.1803
_exptl_absorpt_correction_type empirical
_exptl_absorpt_process_details Process-auto
_exptl_crystal_colour colourless
_exptl_crystal_density_diffrn 3.223
_exptl_crystal_density_meas ?
_exptl_crystal_density_method 'not measured'
_exptl_crystal_description block
_exptl_crystal_F_000 718
_exptl_crystal_size_max 0.15
_exptl_crystal_size_mid 0.13
_exptl_crystal_size_min 0.11
_refine_diff_density_max 3.124
_refine_diff_density_min -2.085
_refine_diff_density_rms 0.299
_refine_ls_extinction_method none
_refine_ls_goodness_of_fit_ref 1.102
_refine_ls_hydrogen_treatment constr
_refine_ls_matrix_type full
_refine_ls_number_parameters 154
_refine_ls_number_reflns 3660
_refine_ls_number_restraints 0
_refine_ls_restrained_S_all 1.102
_refine_ls_R_factor_all 0.0529
_refine_ls_R_factor_gt 0.0463
_refine_ls_shift/su_max 0.000
_refine_ls_shift/su_mean 0.000
_refine_ls_structure_factor_coef Fsqd
_refine_ls_weighting_details 'calc w=1/[\s^2^(Fo^2^)+(0.0315P)^2^+25.2839P] where P=(Fo^2^+2Fc^2^)/3'
_refine_ls_weighting_scheme calc
_refine_ls_wR_factor_gt 0.1175
_refine_ls_wR_factor_ref 0.1206
_reflns_number_gt 3196
_reflns_number_total 3660
_reflns_threshold_expression >2sigma(I)
_cod_data_source_file c7ra11950j2.cif
_cod_data_source_block compound-2
_cod_depositor_comments
;
The following automatic conversions were performed:

'_chemical_melting_point' value 'not measured' was changed to '?' -
the value is undefined or not given.

'_symmetry_cell_setting' value 'Triclinic' changed to 'triclinic'
according to
/home/data/users/saulius/crontab/automatic-downloads/rss-feeds/RSC/lib/dictionaries/cif_core.dic
dictionary named 'cif_core.dic' version 2.4.2 from 2011-04-26.

'_exptl_crystal_density_meas' value 'none' was changed to '?' - the
value is perceived as not measured.

Automatic conversion script
Id: cif_fix_values 4973 2017-02-22 13:04:09Z antanas 
;
_cod_original_cell_volume 815.6(3)
_cod_original_sg_symbol_Hall -P1
_cod_original_sg_symbol_H-M P-1
_cod_database_code 7229924

loop_
_symmetry_equiv_pos_as_xyz
'x, y, z'
'-x, -y, -z'

loop_
_atom_site_label
_atom_site_type_symbol
_atom_site_fract_x
_atom_site_fract_y
_atom_site_fract_z
_atom_site_U_iso_or_equiv
_atom_site_adp_type
_atom_site_occupancy
_atom_site_symmetry_multiplicity
_atom_site_calc_flag
I1 I 0.32845(7) 0.68396(7) 0.48337(7) 0.01827(16) Uani 1 1 d
I2 I 0.06667(8) 0.65535(8) 0.24068(8) 0.02495(18) Uani 1 1 d
I3 I 0.67171(8) 1.09289(8) 0.24828(8) 0.02305(17) Uani 1 1 d
Br1 Br 0.32956(10) 0.33632(10) 0.36212(11) 0.01491(19) Uani 1 1 d
Cu1 Cu 0.14112(18) 0.48682(19) 0.47955(17) 0.0356(4) Uani 1 1 d
Cu2 Cu 0.49997(15) 0.49617(15) 0.37834(14) 0.0220(3) Uani 1 1 d
Cu3 Cu 0.51409(18) 0.86173(19) 0.51540(17) 0.0358(4) Uani 1 1 d
N1 N 0.8235(9) 0.8460(9) -0.1307(9) 0.0169(16) Uani 1 1 d
N2 N 0.6440(9) 0.6488(9) 0.1475(9) 0.0169(16) Uani 1 1 d
C1 C 0.8626(11) 0.6846(11) -0.0991(11) 0.0182(19) Uani 1 1 d
H1A H 0.9703 0.6799 -0.1250 0.080 Uiso 1 1 calc
H1B H 0.8374 0.6547 -0.1632 0.080 Uiso 1 1 calc
C2 C 0.7717(13) 0.5746(11) 0.0766(12) 0.023(2) Uani 1 1 d
H2A H 0.7327 0.4816 0.0875 0.080 Uiso 1 1 calc
H2B H 0.8380 0.5464 0.1314 0.080 Uiso 1 1 calc
C3 C 0.8343(12) 0.8772(12) -0.0074(11) 0.022(2) Uani 1 1 d
H3A H 0.8248 0.9847 -0.0341 0.080 Uiso 1 1 calc
H3B H 0.9317 0.8534 -0.0016 0.080 Uiso 1 1 calc
C4 C 0.7072(12) 0.7770(12) 0.1500(12) 0.021(2) Uani 1 1 d
H4A H 0.7459 0.7358 0.2310 0.080 Uiso 1 1 calc
H4B H 0.6274 0.8395 0.1755 0.080 Uiso 1 1 calc
C5 C 0.6588(11) 0.8529(12) -0.1119(11) 0.0191(19) Uani 1 1 d
H5A H 0.6240 0.9484 -0.1118 0.080 Uiso 1 1 calc
H5B H 0.6505 0.8487 -0.1987 0.080 Uiso 1 1 calc
C6 C 0.5622(11) 0.7178(12) 0.0414(12) 0.021(2) Uani 1 1 d
H6A H 0.4688 0.7519 0.0931 0.080 Uiso 1 1 calc
H6B H 0.5366 0.6404 0.0202 0.080 Uiso 1 1 calc
C7 C 0.9290(12) 0.9638(11) -0.2889(11) 0.020(2) Uani 1 1 d
H7A H 1.0286 0.9656 -0.2887 0.080 Uiso 1 1 calc
H7B H 0.8942 1.0639 -0.3064 0.080 Uiso 1 1 calc
C8 C 0.9433(11) 0.9372(12) -0.4238(11) 0.021(2) Uani 1 1 d
H8A H 0.8456 0.9397 -0.4290 0.080 Uiso 1 1 calc
H8B H 0.9778 0.8373 -0.4083 0.080 Uiso 1 1 calc

loop_
_atom_site_aniso_label
_atom_site_aniso_U_11
_atom_site_aniso_U_22
_atom_site_aniso_U_33
_atom_site_aniso_U_23
_atom_site_aniso_U_13
_atom_site_aniso_U_12
I1 0.0199(3) 0.0183(3) 0.0169(3) -0.0077(2) -0.0073(2) -0.0022(2)
I2 0.0297(4) 0.0230(3) 0.0185(3) -0.0028(3) -0.0128(3) -0.0049(3)
I3 0.0218(3) 0.0272(3) 0.0199(3) -0.0137(3) -0.0037(3) -0.0024(3)
Br1 0.0165(4) 0.0129(4) 0.0218(5) -0.0103(4) -0.0106(4) -0.0003(3)
Cu1 0.0361(8) 0.0389(8) 0.0214(7) -0.0054(6) -0.0121(6) 0.0039(7)
Cu2 0.0273(7) 0.0231(6) 0.0133(5) -0.0056(5) -0.0073(5) -0.0070(5)
Cu3 0.0382(8) 0.0375(8) 0.0218(7) -0.0131(6) -0.0050(6) 0.0094(7)
N1 0.018(4) 0.013(4) 0.015(4) -0.004(3) -0.005(3) 0.002(3)
N2 0.018(4) 0.021(4) 0.011(4) -0.007(3) -0.005(3) -0.001(3)
C1 0.020(5) 0.015(4) 0.016(4) -0.006(4) -0.005(4) -0.002(4)
C2 0.033(6) 0.013(4) 0.016(5) -0.001(4) -0.010(4) 0.002(4)
C3 0.022(5) 0.026(5) 0.014(4) -0.007(4) -0.005(4) -0.004(4)
C4 0.024(5) 0.024(5) 0.020(5) -0.012(4) -0.008(4) -0.005(4)
C5 0.017(5) 0.021(5) 0.015(4) -0.005(4) -0.007(4) 0.001(4)
C6 0.016(5) 0.026(5) 0.015(4) -0.005(4) -0.005(4) -0.005(4)
C7 0.027(5) 0.016(5) 0.013(4) -0.005(4) -0.006(4) -0.001(4)
C8 0.020(5) 0.022(5) 0.013(5) -0.005(4) -0.004(4) -0.003(4)

loop_
_atom_type_symbol
_atom_type_description
_atom_type_scat_dispersion_real
_atom_type_scat_dispersion_imag
_atom_type_scat_source
C C 0.0033 0.0016 'International Tables Vol C Tables 4.2.6.8 and 6.1.1.4'
H H 0.0000 0.0000 'International Tables Vol C Tables 4.2.6.8 and 6.1.1.4'
N N 0.0061 0.0033 'International Tables Vol C Tables 4.2.6.8 and 6.1.1.4'
Cu Cu 0.3201 1.2651 'International Tables Vol C Tables 4.2.6.8 and 6.1.1.4'
Br Br -0.2901 2.4595 'International Tables Vol C Tables 4.2.6.8 and 6.1.1.4'
I I -0.4742 1.8119 'International Tables Vol C Tables 4.2.6.8 and 6.1.1.4'

loop_
_geom_angle_atom_site_label_1
_geom_angle_atom_site_label_2
_geom_angle_atom_site_label_3
_geom_angle
_geom_angle_site_symmetry_1
_geom_angle_site_symmetry_3
Cu2 I1 Cu2 58.35(5) 2_666 .
Cu2 I1 Cu1 105.57(5) 2_666 .
Cu2 I1 Cu1 71.02(5) . .
Cu2 I1 Cu3 70.37(5) 2_666 .
Cu2 I1 Cu3 108.62(5) . .
Cu1 I1 Cu3 174.73(5) . .
Cu1 I2 Cu1 59.76(7) 2_566 .
Cu3 I3 Cu3 59.62(7) . 2_676
Cu2 Br1 Cu1 78.95(6) . .
Cu2 Br1 Cu3 78.07(6) . 2_666
Cu1 Br1 Cu3 127.61(6) . 2_666
Br1 Cu1 I2 119.74(7) . 2_566
Br1 Cu1 Cu1 129.86(11) . 2_566
I2 Cu1 Cu1 61.20(7) 2_566 2_566
Br1 Cu1 I2 98.42(6) . .
I2 Cu1 I2 120.24(7) 2_566 .
Cu1 Cu1 I2 59.04(7) 2_566 .
Br1 Cu1 I1 102.59(6) . .
I2 Cu1 I1 107.45(7) 2_566 .
Cu1 Cu1 I1 125.83(10) 2_566 .
I2 Cu1 I1 106.47(7) . .
N2 Cu2 Br1 107.4(2) . .
N2 Cu2 Cu2 122.6(2) . 2_666
Br1 Cu2 Cu2 129.82(8) . 2_666
N2 Cu2 I1 107.6(2) . 2_666
Br1 Cu2 I1 109.17(6) . 2_666
Cu2 Cu2 I1 61.58(6) 2_666 2_666
N2 Cu2 I1 103.0(2) . .
Br1 Cu2 I1 107.23(6) . .
Cu2 Cu2 I1 60.07(6) 2_666 .
I1 Cu2 I1 121.65(5) 2_666 .
Br1 Cu3 Cu3 128.60(11) 2_666 2_676
Br1 Cu3 I3 114.52(7) 2_666 .
Cu3 Cu3 I3 60.69(7) 2_676 .
Br1 Cu3 I3 101.90(6) 2_666 2_676
Cu3 Cu3 I3 59.69(7) 2_676 2_676
I3 Cu3 I3 120.38(7) . 2_676
Br1 Cu3 I1 102.28(6) 2_666 .
Cu3 Cu3 I1 127.86(10) 2_676 .
I3 Cu3 I1 111.75(6) . .
I3 Cu3 I1 103.91(6) 2_676 .
C7 N1 C1 112.0(7) . .
C7 N1 C3 108.6(7) . .
C1 N1 C3 108.5(7) . .
C7 N1 C5 112.1(7) . .
C1 N1 C5 107.8(7) . .
C3 N1 C5 107.8(7) . .
C4 N2 C2 108.4(8) . .
C4 N2 C6 107.1(8) . .
C2 N2 C6 107.8(7) . .
C4 N2 Cu2 108.4(6) . .
C2 N2 Cu2 112.5(6) . .
C6 N2 Cu2 112.5(6) . .
N1 C1 C2 108.6(8) . .
N1 C1 H1A 110.0 . .
C2 C1 H1A 110.0 . .
N1 C1 H1B 110.0 . .
C2 C1 H1B 110.0 . .
H1A C1 H1B 108.4 . .
N2 C2 C1 110.6(8) . .
N2 C2 H2A 109.5 . .
C1 C2 H2A 109.5 . .
N2 C2 H2B 109.5 . .
C1 C2 H2B 109.5 . .
H2A C2 H2B 108.1 . .
N1 C3 C4 108.5(8) . .
N1 C3 H3A 110.0 . .
C4 C3 H3A 110.0 . .
N1 C3 H3B 110.0 . .
C4 C3 H3B 110.0 . .
H3A C3 H3B 108.4 . .
N2 C4 C3 111.6(8) . .
N2 C4 H4A 109.3 . .
C3 C4 H4A 109.3 . .
N2 C4 H4B 109.3 . .
C3 C4 H4B 109.3 . .
H4A C4 H4B 108.0 . .
C6 C5 N1 108.9(8) . .
C6 C5 H5A 109.9 . .
N1 C5 H5A 109.9 . .
C6 C5 H5B 109.9 . .
N1 C5 H5B 109.9 . .
H5A C5 H5B 108.3 . .
N2 C6 C5 111.1(8) . .
N2 C6 H6A 109.4 . .
C5 C6 H6A 109.4 . .
N2 C6 H6B 109.4 . .
C5 C6 H6B 109.4 . .
H6A C6 H6B 108.0 . .
N1 C7 C8 114.7(8) . .
N1 C7 H7A 108.6 . .
C8 C7 H7A 108.6 . .
N1 C7 H7B 108.6 . .
C8 C7 H7B 108.6 . .
H7A C7 H7B 107.6 . .
C7 C8 C8 108.9(10) . 2_774
C7 C8 H8A 109.9 . .
C8 C8 H8A 109.9 2_774 .
C7 C8 H8B 109.9 . .
C8 C8 H8B 109.9 2_774 .
H8A C8 H8B 108.3 . .

loop_
_geom_bond_atom_site_label_1
_geom_bond_atom_site_label_2
_geom_bond_distance
_geom_bond_site_symmetry_2
I1 Cu2 2.6483(17) 2_666
I1 Cu2 2.6875(17) .
I1 Cu1 2.825(2) .
I1 Cu3 2.857(2) .
I2 Cu1 2.583(2) 2_566
I2 Cu1 2.6395(19) .
I3 Cu3 2.600(2) .
I3 Cu3 2.6260(18) 2_676
Br1 Cu2 2.5086(16) .
Br1 Cu1 2.531(2) .
Br1 Cu3 2.535(2) 2_666
Cu1 I2 2.583(2) 2_566
Cu1 Cu1 2.602(3) 2_566
Cu2 N2 2.105(8) .
Cu2 Cu2 2.601(2) 2_666
Cu2 I1 2.6483(17) 2_666
Cu3 Br1 2.535(2) 2_666
Cu3 Cu3 2.598(3) 2_676
Cu3 I3 2.6260(18) 2_676
N1 C7 1.500(12) .
N1 C1 1.511(12) .
N1 C3 1.512(13) .
N1 C5 1.528(12) .
N2 C4 1.480(12) .
N2 C2 1.485(13) .
N2 C6 1.498(12) .
C1 C2 1.549(13) .
C1 H1A 0.9700 .
C1 H1B 0.9700 .
C2 H2A 0.9700 .
C2 H2B 0.9700 .
C3 C4 1.526(14) .
C3 H3A 0.9700 .
C3 H3B 0.9700 .
C4 H4A 0.9700 .
C4 H4B 0.9700 .
C5 C6 1.518(13) .
C5 H5A 0.9700 .
C5 H5B 0.9700 .
C6 H6A 0.9700 .
C6 H6B 0.9700 .
C7 C8 1.513(14) .
C7 H7A 0.9700 .
C7 H7B 0.9700 .
C8 C8 1.528(19) 2_774
C8 H8A 0.9700 .
C8 H8B 0.9700 .
